data_4337310
loop_
_publ_author_name
'Zheng, Dehua'
'Wang, Mei'
'Chen, Lin'
'Wang, Ning'
'Sun, Licheng'

_publ_section_title
;
 Redox Reactions of [FeFe]-Hydrogenase Models Containing an Internal Amine
 and a Pendant Phosphine.
;
_journal_issue 3
_journal_name_full 'Inorganic chemistry'
_journal_page_first 1555
_journal_page_last 1561
_journal_paper_doi 10.1021/ic4025519
_journal_volume 53
_journal_year 2014
_chemical_formula_sum 'C26 H20 Fe2 N O5 P S2'
_chemical_formula_weight 633.22
_chemical_name_systematic
; 
 ? 
;
_space_group_IT_number 2
_symmetry_cell_setting triclinic
_symmetry_space_group_name_Hall '-P 1'
_symmetry_space_group_name_H-M 'P -1'
_atom_sites_solution_hydrogens geom
_atom_sites_solution_primary direct
_atom_sites_solution_secondary difmap
_audit_creation_method SHELXL-97
_cell_angle_alpha 95.202(10)
_cell_angle_beta 105.160(9)
_cell_angle_gamma 105.407(9)
_cell_formula_units_Z 2
_cell_length_a 9.8361(12)
_cell_length_b 10.0581(13)
_cell_length_c 14.3251(17)
_cell_measurement_reflns_used 3928
_cell_measurement_temperature 298(2)
_cell_measurement_theta_max 27.46
_cell_measurement_theta_min 2.25
_cell_volume 1299.1(3)
_computing_structure_refinement 'SHELXL-97 (Sheldrick, 1997)'
_computing_structure_solution 'SHELXS-97 (Sheldrick, 1990)'
_diffrn_ambient_temperature 298(2)
_diffrn_measured_fraction_theta_full 0.979
_diffrn_measured_fraction_theta_max 0.979
_diffrn_radiation_monochromator graphite
_diffrn_radiation_source 'fine-focus sealed tube'
_diffrn_radiation_type MoK\a
_diffrn_radiation_wavelength 0.71073
_diffrn_reflns_av_R_equivalents 0.0483
_diffrn_reflns_av_sigmaI/netI 0.0716
_diffrn_reflns_limit_h_max 11
_diffrn_reflns_limit_h_min -11
_diffrn_reflns_limit_k_max 11
_diffrn_reflns_limit_k_min -11
_diffrn_reflns_limit_l_max 16
_diffrn_reflns_limit_l_min -17
_diffrn_reflns_number 9665
_diffrn_reflns_theta_full 25.00
_diffrn_reflns_theta_max 25.00
_diffrn_reflns_theta_min 2.25
_exptl_absorpt_coefficient_mu 1.378
_exptl_absorpt_correction_T_max 0.72
_exptl_absorpt_correction_T_min 0.61
_exptl_absorpt_correction_type empirical
_exptl_crystal_colour purple
_exptl_crystal_density_diffrn 1.619
_exptl_crystal_density_method 'not measured'
_exptl_crystal_description block
_exptl_crystal_F_000 644
_exptl_crystal_size_max 0.3
_exptl_crystal_size_mid 0.26
_exptl_crystal_size_min 0.18
_refine_diff_density_max 1.014
_refine_diff_density_min -1.587
_refine_diff_density_rms 0.150
_refine_ls_extinction_method none
_refine_ls_goodness_of_fit_ref 1.023
_refine_ls_hydrogen_treatment mixed
_refine_ls_matrix_type full
_refine_ls_number_parameters 334
_refine_ls_number_reflns 4461
_refine_ls_number_restraints 0
_refine_ls_restrained_S_all 1.023
_refine_ls_R_factor_all 0.1104
_refine_ls_R_factor_gt 0.0730
_refine_ls_shift/su_max 0.000
_refine_ls_shift/su_mean 0.000
_refine_ls_structure_factor_coef Fsqd
_refine_ls_weighting_details 'calc w=1/[\s^2^(Fo^2^)+(0.1240P)^2^+2.3930P] where P=(Fo^2^+2Fc^2^)/3'
_refine_ls_weighting_scheme calc
_refine_ls_wR_factor_gt 0.1896
_refine_ls_wR_factor_ref 0.2082
_reflns_number_gt 3032
_reflns_number_total 4461
_reflns_threshold_expression >2sigma(I)
_cod_data_source_file ic4025519_si_002.cif
_cod_data_source_block DZ
_cod_depositor_comments
;
The following automatic conversions were performed:

'_symmetry_cell_setting' value 'Triclinic' changed to 'triclinic'
according to
/usr/data/users/saulius/automatic-downloads/current/ACS/lib/dictionaries/cif_core.dic
dictionary named 'cif_core.dic' version 2.4.2 from 2011-04-26.

Automatic conversion script
Id: cif_fix_values 2281 2013-09-26 08:29:07Z andrius 
;
_cod_original_sg_symbol_H-M 'P-1   '
_cod_database_code 4337310

loop_
_symmetry_equiv_pos_as_xyz
'x, y, z'
'-x, -y, -z'

loop_
_atom_site_label
_atom_site_type_symbol
_atom_site_fract_x
_atom_site_fract_y
_atom_site_fract_z
_atom_site_U_iso_or_equiv
_atom_site_adp_type
_atom_site_occupancy
_atom_site_symmetry_multiplicity
_atom_site_calc_flag
_atom_site_refinement_flags
Fe1 Fe 0.58708(9) 0.16126(10) 0.32187(6) 0.0321(3) Uani 1 1 d .
Fe2 Fe 0.84066(10) 0.14946(11) 0.40627(7) 0.0407(3) Uani 1 1 d .
P1 P 0.41705(16) 0.20781(17) 0.20182(11) 0.0302(4) Uani 1 1 d .
S2 S 0.77742(18) 0.35135(19) 0.41601(11) 0.0410(5) Uani 1 1 d .
S1 S 0.75014(17) 0.13433(18) 0.24174(11) 0.0361(4) Uani 1 1 d .
N1 N 0.8240(6) 0.4273(6) 0.2407(4) 0.0403(14) Uani 1 1 d .
C5 C 0.8423(7) 0.2992(8) 0.2054(5) 0.0428(17) Uani 1 1 d .
H5A H 0.9474 0.3106 0.2250 0.051 Uiso 1 1 calc R
H5B H 0.8096 0.2858 0.1343 0.051 Uiso 1 1 calc R
C15 C 0.3814(7) 0.1839(7) -0.0033(4) 0.0356(15) Uani 1 1 d .
H15A H 0.2972 0.1096 -0.0111 0.043 Uiso 1 1 calc R
C14 C 0.5915(6) 0.3690(7) 0.1015(4) 0.0309(14) Uani 1 1 d .
C13 C 0.4660(6) 0.2534(7) 0.0907(4) 0.0306(14) Uani 1 1 d .
C12 C 0.3369(7) 0.3484(7) 0.2275(5) 0.0351(15) Uani 1 1 d .
C11 C 0.2539(6) 0.0542(7) 0.1579(4) 0.0314(14) Uani 1 1 d .
C10 C 0.6260(7) 0.4059(7) 0.0175(5) 0.0402(16) Uani 1 1 d .
H10A H 0.7082 0.4817 0.0238 0.048 Uiso 1 1 calc R
C7 C 0.6829(7) 0.4579(7) 0.1990(4) 0.0360(15) Uani 1 1 d .
H7A H 0.7046 0.5556 0.1916 0.043 Uiso 1 1 calc R
H7B H 0.6255 0.4438 0.2449 0.043 Uiso 1 1 calc R
O1 O 0.4656(7) -0.1420(6) 0.2882(4) 0.0633(15) Uani 1 1 d .
C8 C 0.4977(8) 0.1681(8) 0.4132(5) 0.0445(18) Uani 1 1 d .
C9 C 0.4189(8) 0.2222(8) -0.0856(5) 0.0425(17) Uani 1 1 d .
H9A H 0.3611 0.1731 -0.1477 0.051 Uiso 1 1 calc R
C25 C 0.2587(7) -0.0666(7) 0.1041(5) 0.0414(17) Uani 1 1 d .
H25A H 0.3415 -0.0652 0.0839 0.050 Uiso 1 1 calc R
C1 C 0.5115(8) -0.0218(8) 0.2988(5) 0.0424(17) Uani 1 1 d .
O8 O 0.4419(7) 0.1681(7) 0.4746(4) 0.0740(19) Uani 1 1 d .
C16 C 0.1303(7) 0.0479(7) 0.1890(5) 0.0421(17) Uani 1 1 d .
H16A H 0.1255 0.1267 0.2258 0.051 Uiso 1 1 calc R
C6 C 0.8768(7) 0.4665(8) 0.3450(5) 0.0469(19) Uani 1 1 d .
H6A H 0.8723 0.5606 0.3619 0.056 Uiso 1 1 calc R
H6B H 0.9799 0.4700 0.3663 0.056 Uiso 1 1 calc R
C24 C 0.2269(7) 0.3679(7) 0.1522(5) 0.0421(17) Uani 1 1 d .
H24A H 0.1941 0.3106 0.0911 0.051 Uiso 1 1 calc R
C4 C 0.8290(8) 0.1418(9) 0.5285(6) 0.054(2) Uani 1 1 d .
O3 O 0.8136(8) -0.1480(8) 0.3630(5) 0.0780(19) Uani 1 1 d .
O2 O 1.1602(7) 0.2715(9) 0.4427(5) 0.098(2) Uani 1 1 d .
C28 C 0.5418(8) 0.3330(8) -0.0754(5) 0.0459(18) Uani 1 1 d .
H28A H 0.5683 0.3589 -0.1304 0.055 Uiso 1 1 calc R
C27 C 0.3853(9) 0.4348(8) 0.3173(5) 0.0498(19) Uani 1 1 d .
H27A H 0.4596 0.4222 0.3679 0.060 Uiso 1 1 calc R
C26 C 0.1656(8) 0.4743(9) 0.1692(6) 0.055(2) Uani 1 1 d .
H26A H 0.0909 0.4877 0.1192 0.066 Uiso 1 1 calc R
C45 C 0.1405(8) -0.1894(7) 0.0803(5) 0.0475(19) Uani 1 1 d .
H45A H 0.1436 -0.2694 0.0439 0.057 Uiso 1 1 calc R
O4 O 0.8207(8) 0.1383(8) 0.6061(4) 0.088(2) Uani 1 1 d .
C3 C 0.8228(9) -0.0313(10) 0.3822(6) 0.056(2) Uani 1 1 d .
C2 C 1.0356(9) 0.2213(10) 0.4285(5) 0.056(2) Uani 1 1 d .
C23 C 0.0191(8) -0.1907(9) 0.1117(6) 0.056(2) Uani 1 1 d .
H23A H -0.0604 -0.2719 0.0957 0.067 Uiso 1 1 calc R
C22 C 0.2146(10) 0.5592(9) 0.2586(7) 0.065(2) Uani 1 1 d .
H22A H 0.1735 0.6303 0.2693 0.078 Uiso 1 1 calc R
C21 C 0.0142(8) -0.0747(9) 0.1656(6) 0.058(2) Uani 1 1 d .
H21A H -0.0679 -0.0778 0.1870 0.069 Uiso 1 1 calc R
C20 C 0.3235(10) 0.5399(9) 0.3322(7) 0.066(3) Uani 1 1 d .
H20A H 0.3565 0.5981 0.3930 0.079 Uiso 1 1 calc R

loop_
_atom_site_aniso_label
_atom_site_aniso_U_11
_atom_site_aniso_U_22
_atom_site_aniso_U_33
_atom_site_aniso_U_23
_atom_site_aniso_U_13
_atom_site_aniso_U_12
Fe1 0.0172(5) 0.0361(6) 0.0338(5) 0.0024(4) 0.0051(3) -0.0034(4)
Fe2 0.0233(5) 0.0520(7) 0.0399(5) 0.0090(4) 0.0038(4) 0.0054(5)
P1 0.0168(8) 0.0309(9) 0.0352(8) 0.0007(7) 0.0067(6) -0.0029(7)
S2 0.0279(9) 0.0417(11) 0.0379(8) -0.0040(7) 0.0015(7) -0.0034(7)
S1 0.0242(8) 0.0400(10) 0.0379(8) 0.0034(7) 0.0088(6) 0.0011(7)
N1 0.023(3) 0.036(3) 0.048(3) 0.004(3) 0.006(2) -0.008(2)
C5 0.021(3) 0.055(5) 0.049(4) 0.012(3) 0.012(3) 0.004(3)
C15 0.018(3) 0.037(4) 0.041(3) 0.002(3) 0.005(2) -0.005(3)
C14 0.020(3) 0.026(3) 0.042(3) 0.002(3) 0.008(3) 0.001(3)
C13 0.015(3) 0.036(4) 0.037(3) 0.005(3) 0.008(2) 0.003(3)
C12 0.023(3) 0.034(4) 0.047(4) 0.003(3) 0.019(3) -0.002(3)
C11 0.019(3) 0.029(4) 0.039(3) 0.009(3) 0.004(2) 0.000(3)
C10 0.030(4) 0.035(4) 0.052(4) 0.010(3) 0.014(3) 0.001(3)
C7 0.023(3) 0.030(4) 0.044(3) 0.003(3) 0.002(3) -0.001(3)
O1 0.065(4) 0.036(3) 0.076(4) 0.013(3) 0.014(3) 0.000(3)
C8 0.037(4) 0.045(5) 0.041(4) 0.001(3) 0.012(3) -0.001(3)
C9 0.035(4) 0.048(5) 0.038(3) 0.003(3) 0.013(3) 0.002(3)
C25 0.024(3) 0.040(4) 0.049(4) 0.000(3) 0.008(3) -0.004(3)
C1 0.032(4) 0.041(5) 0.048(4) 0.011(3) 0.009(3) 0.002(3)
O8 0.062(4) 0.099(5) 0.058(3) 0.007(3) 0.034(3) 0.007(4)
C16 0.027(4) 0.037(4) 0.054(4) 0.001(3) 0.012(3) -0.002(3)
C6 0.024(3) 0.045(5) 0.052(4) 0.005(3) 0.001(3) -0.012(3)
C24 0.027(4) 0.036(4) 0.058(4) 0.006(3) 0.015(3) 0.000(3)
C4 0.034(4) 0.065(6) 0.051(4) 0.006(4) -0.002(3) 0.008(4)
O3 0.087(5) 0.064(5) 0.082(4) 0.017(3) 0.011(4) 0.033(4)
O2 0.027(3) 0.140(7) 0.121(6) 0.051(5) 0.018(3) 0.010(4)
C28 0.034(4) 0.052(5) 0.050(4) 0.013(3) 0.017(3) 0.003(3)
C27 0.047(5) 0.043(5) 0.053(4) -0.003(3) 0.018(3) 0.003(4)
C26 0.033(4) 0.053(5) 0.082(6) 0.023(4) 0.025(4) 0.006(4)
C45 0.043(4) 0.026(4) 0.054(4) -0.004(3) 0.003(3) -0.006(3)
O4 0.090(5) 0.115(6) 0.055(4) 0.022(4) 0.025(3) 0.021(4)
C3 0.048(5) 0.064(6) 0.050(4) 0.011(4) 0.005(3) 0.017(4)
C2 0.031(4) 0.081(6) 0.053(4) 0.020(4) 0.010(3) 0.013(4)
C23 0.029(4) 0.048(5) 0.068(5) 0.009(4) 0.005(3) -0.017(3)
C22 0.054(6) 0.050(5) 0.105(7) 0.021(5) 0.051(5) 0.012(4)
C21 0.020(4) 0.068(6) 0.069(5) 0.008(4) 0.015(3) -0.013(4)
C20 0.064(6) 0.041(5) 0.087(6) -0.014(4) 0.033(5) 0.001(4)

loop_
_atom_type_symbol
_atom_type_description
_atom_type_scat_dispersion_real
_atom_type_scat_dispersion_imag
_atom_type_scat_source
C C 0.0033 0.0016 'International Tables Vol C Tables 4.2.6.8 and 6.1.1.4'
H H 0.0000 0.0000 'International Tables Vol C Tables 4.2.6.8 and 6.1.1.4'
N N 0.0061 0.0033 'International Tables Vol C Tables 4.2.6.8 and 6.1.1.4'
O O 0.0106 0.0060 'International Tables Vol C Tables 4.2.6.8 and 6.1.1.4'
P P 0.1023 0.0942 'International Tables Vol C Tables 4.2.6.8 and 6.1.1.4'
S S 0.1246 0.1234 'International Tables Vol C Tables 4.2.6.8 and 6.1.1.4'
Fe Fe 0.3463 0.8444 'International Tables Vol C Tables 4.2.6.8 and 6.1.1.4'

loop_
_geom_angle_atom_site_label_1
_geom_angle_atom_site_label_2
_geom_angle_atom_site_label_3
_geom_angle
C1 Fe1 C8 88.6(3)
C1 Fe1 P1 97.7(2)
C8 Fe1 P1 96.9(2)
C1 Fe1 S1 88.1(2)
C8 Fe1 S1 162.5(3)
P1 Fe1 S1 100.57(7)
C1 Fe1 S2 146.2(2)
C8 Fe1 S2 88.6(2)
P1 Fe1 S2 116.06(8)
S1 Fe1 S2 84.64(7)
C1 Fe1 Fe2 92.5(2)
C8 Fe1 Fe2 106.5(2)
P1 Fe1 Fe2 154.63(6)
S1 Fe1 Fe2 56.45(5)
S2 Fe1 Fe2 56.36(6)
C3 Fe2 C2 99.8(4)
C3 Fe2 C4 92.6(4)
C2 Fe2 C4 101.5(3)
C3 Fe2 S1 86.7(2)
C2 Fe2 S1 102.9(2)
C4 Fe2 S1 155.4(2)
C3 Fe2 S2 160.2(3)
C2 Fe2 S2 99.6(3)
C4 Fe2 S2 87.5(3)
S1 Fe2 S2 84.93(7)
C3 Fe2 Fe1 103.5(3)
C2 Fe2 Fe1 147.1(3)
C4 Fe2 Fe1 100.4(2)
S1 Fe2 Fe1 56.15(5)
S2 Fe2 Fe1 57.14(5)
C11 P1 C13 105.0(3)
C11 P1 C12 102.2(3)
C13 P1 C12 99.9(3)
C11 P1 Fe1 109.2(2)
C13 P1 Fe1 118.2(2)
C12 P1 Fe1 120.3(2)
C6 S2 Fe2 107.0(3)
C6 S2 Fe1 114.7(2)
Fe2 S2 Fe1 66.50(6)
C5 S1 Fe1 112.6(2)
C5 S1 Fe2 109.2(2)
Fe1 S1 Fe2 67.40(5)
C5 N1 C6 114.0(6)
C5 N1 C7 119.9(5)
C6 N1 C7 111.8(5)
N1 C5 S1 120.2(5)
C9 C15 C13 121.8(6)
C10 C14 C13 118.4(5)
C10 C14 C7 118.8(6)
C13 C14 C7 122.7(6)
C15 C13 C14 118.6(6)
C15 C13 P1 123.0(5)
C14 C13 P1 118.3(4)
C27 C12 C24 119.9(7)
C27 C12 P1 122.2(6)
C24 C12 P1 117.9(5)
C16 C11 C25 118.3(6)
C16 C11 P1 120.5(5)
C25 C11 P1 120.5(5)
C28 C10 C14 122.0(6)
N1 C7 C14 113.7(5)
O8 C8 Fe1 177.0(8)
C28 C9 C15 119.7(6)
C45 C25 C11 120.7(7)
O1 C1 Fe1 176.7(6)
C21 C16 C11 120.5(7)
N1 C6 S2 116.4(4)
C12 C24 C26 119.1(7)
O4 C4 Fe2 179.1(8)
C9 C28 C10 119.5(6)
C12 C27 C20 120.0(8)
C22 C26 C24 120.4(8)
C23 C45 C25 119.1(7)
O3 C3 Fe2 177.0(8)
O2 C2 Fe2 177.9(9)
C21 C23 C45 120.8(7)
C20 C22 C26 120.1(8)
C23 C21 C16 120.6(7)
C22 C20 C27 120.5(8)

loop_
_geom_bond_atom_site_label_1
_geom_bond_atom_site_label_2
_geom_bond_distance
Fe1 C1 1.756(8)
Fe1 C8 1.763(7)
Fe1 P1 2.2431(18)
Fe1 S1 2.2585(18)
Fe1 S2 2.2998(18)
Fe1 Fe2 2.5106(13)
Fe2 C3 1.772(10)
Fe2 C2 1.790(8)
Fe2 C4 1.791(8)
Fe2 S1 2.2664(18)
Fe2 S2 2.279(2)
P1 C11 1.827(6)
P1 C13 1.842(6)
P1 C12 1.846(7)
S2 C6 1.861(7)
S1 C5 1.857(7)
N1 C5 1.414(9)
N1 C6 1.428(8)
N1 C7 1.484(9)
C15 C9 1.381(9)
C15 C13 1.389(8)
C14 C10 1.388(9)
C14 C13 1.416(8)
C14 C7 1.500(8)
C12 C27 1.376(9)
C12 C24 1.382(10)
C11 C16 1.388(9)
C11 C25 1.398(9)
C10 C28 1.385(9)
O1 C1 1.154(9)
C8 O8 1.152(8)
C9 C28 1.374(10)
C25 C45 1.395(9)
C16 C21 1.383(10)
C24 C26 1.393(11)
C4 O4 1.139(9)
O3 C3 1.154(10)
O2 C2 1.149(10)
C27 C20 1.379(12)
C26 C22 1.365(12)
C45 C23 1.379(11)
C23 C21 1.359(11)
C22 C20 1.362(13)
